data_1513630
loop_
_publ_author_name
'Li, Zhanyong'
'Leed, Nicholas A.'
'Dickson-Karn, Nicole M.'
'Dunbar, Kim R.'
'Turro, Claudia'

_publ_section_title
;
 Directional charge transfer and highly reducing and oxidizing excited
 states of new dirhodium(ii,ii) complexes: potential applications in solar
 energy conversion
;
_journal_issue 2
_journal_name_full 'Chemical Science'
_journal_page_first 727
_journal_paper_doi 10.1039/c3sc52366g
_journal_volume 5
_journal_year 2014
_chemical_formula_sum 'C58 H40 B2 F12 N14 Rh2'
_chemical_formula_weight 1388.48
_chemical_name_systematic
; 
 ? 
;
_space_group_IT_number 2
_symmetry_space_group_name_Hall '-P 1'
_symmetry_space_group_name_H-M 'P -1'
_atom_sites_solution_hydrogens geom
_atom_sites_solution_primary direct
_atom_sites_solution_secondary difmap
_audit_creation_method SHELXL-97
_cell_angle_alpha 83.78(3)
_cell_angle_beta 72.12(3)
_cell_angle_gamma 66.51(3)
_cell_formula_units_Z 2
_cell_length_a 12.764(3)
_cell_length_b 13.196(3)
_cell_length_c 20.352(4)
_cell_measurement_temperature 110(2)
_cell_volume 2991.7(14)
_computing_structure_refinement 'SHELXL-97 (Sheldrick, 2008)'
_computing_structure_solution 'SHELXS-97 (Sheldrick, 2008)'
_diffrn_ambient_temperature 110(2)
_diffrn_measured_fraction_theta_full 0.986
_diffrn_measured_fraction_theta_max 0.986
_diffrn_radiation_monochromator graphite
_diffrn_radiation_source 'fine-focus sealed tube'
_diffrn_radiation_type MoK\a
_diffrn_radiation_wavelength 0.71073
_diffrn_reflns_av_R_equivalents 0.0368
_diffrn_reflns_av_sigmaI/netI 0.0529
_diffrn_reflns_limit_h_max 16
_diffrn_reflns_limit_h_min -16
_diffrn_reflns_limit_k_max 16
_diffrn_reflns_limit_k_min -16
_diffrn_reflns_limit_l_max 25
_diffrn_reflns_limit_l_min -25
_diffrn_reflns_number 32441
_diffrn_reflns_theta_full 26.84
_diffrn_reflns_theta_max 26.84
_diffrn_reflns_theta_min 1.82
_exptl_absorpt_coefficient_mu 0.640
_exptl_absorpt_correction_T_max 0.9626
_exptl_absorpt_correction_T_min 0.9329
_exptl_absorpt_correction_type multi-scan
_exptl_absorpt_process_details 'SADABS, V2.3, Bruker(2003)'
_exptl_crystal_density_diffrn 1.541
_exptl_crystal_density_method 'not measured'
_exptl_crystal_F_000 1388
_exptl_crystal_size_max 0.11
_exptl_crystal_size_mid 0.10
_exptl_crystal_size_min 0.06
_platon_squeeze_details
;
;
_refine_diff_density_max 1.124
_refine_diff_density_min -0.786
_refine_diff_density_rms 0.139
_refine_ls_extinction_method none
_refine_ls_goodness_of_fit_ref 0.996
_refine_ls_hydrogen_treatment mixed
_refine_ls_matrix_type full
_refine_ls_number_parameters 833
_refine_ls_number_reflns 12655
_refine_ls_number_restraints 0
_refine_ls_restrained_S_all 0.996
_refine_ls_R_factor_all 0.0592
_refine_ls_R_factor_gt 0.0398
_refine_ls_shift/su_max 0.064
_refine_ls_shift/su_mean 0.001
_refine_ls_structure_factor_coef Fsqd
_refine_ls_weighting_details 'calc w=1/[\s^2^(Fo^2^)+(0.0656P)^2^+0.0000P] where P=(Fo^2^+2Fc^2^)/3'
_refine_ls_weighting_scheme calc
_refine_ls_wR_factor_gt 0.1043
_refine_ls_wR_factor_ref 0.1116
_reflns_number_gt 9312
_reflns_number_total 12655
_reflns_threshold_expression >2sigma(I)
_cod_data_source_file c3sc52366g.txt
_cod_data_source_block d:\xray\yong029\1
_cod_original_cell_volume 2991.7(10)
_cod_original_sg_symbol_H-M P-1
_cod_database_code 1513630

loop_
_symmetry_equiv_pos_as_xyz
'x, y, z'
'-x, -y, -z'

loop_
_atom_site_label
_atom_site_type_symbol
_atom_site_fract_x
_atom_site_fract_y
_atom_site_fract_z
_atom_site_U_iso_or_equiv
_atom_site_adp_type
_atom_site_occupancy
_atom_site_symmetry_multiplicity
_atom_site_calc_flag
_atom_site_refinement_flags
_atom_site_disorder_assembly
_atom_site_disorder_group
Rh1 Rh 0.33955(2) 0.27188(2) 0.300649(13) 0.01951(8) Uani 1 1 d . . .
Rh2 Rh 0.48959(2) 0.36596(2) 0.244720(13) 0.02070(8) Uani 1 1 d . . .
N13 N 0.2124(2) 0.1875(2) 0.34260(14) 0.0249(6) Uani 1 1 d . . .
N14 N 0.6192(2) 0.4419(2) 0.19493(14) 0.0256(6) Uani 1 1 d . . .
N5 N 0.2179(2) 0.3686(2) 0.25144(13) 0.0211(6) Uani 1 1 d . . .
N6 N 0.3900(2) 0.1717(2) 0.21672(13) 0.0211(6) Uani 1 1 d . . .
N8 N 0.5948(2) 0.2435(2) 0.17179(14) 0.0234(6) Uani 1 1 d . . .
N2 N 0.4646(2) 0.1726(2) 0.34824(14) 0.0228(6) Uani 1 1 d . . .
F10 F 0.0010(2) 0.31983(19) 0.63646(11) 0.0445(6) Uani 1 1 d . . .
N7 N 0.4168(2) 0.4338(2) 0.16540(14) 0.0226(6) Uani 1 1 d . . .
N4 N 0.2772(2) 0.3839(2) 0.37927(13) 0.0222(6) Uani 1 1 d . . .
F9 F 0.3690(2) 0.91657(18) 0.29886(12) 0.0505(6) Uani 1 1 d . . .
N3 N 0.3789(2) 0.4905(2) 0.31648(14) 0.0233(6) Uani 1 1 d . . .
N1 N 0.5712(2) 0.2858(2) 0.31745(15) 0.0252(6) Uani 1 1 d . . .
C45 C 0.2277(3) 0.3233(3) 0.19212(16) 0.0200(7) Uani 1 1 d . . .
C44 C 0.1511(3) 0.3754(3) 0.15123(17) 0.0229(7) Uani 1 1 d . . .
N9 N 0.0948(2) 0.3727(2) 0.04922(14) 0.0277(6) Uani 1 1 d . . .
C50 C 0.3390(3) 0.1620(3) 0.11276(16) 0.0229(7) Uani 1 1 d . . .
F12 F 0.4681(3) -0.2177(2) 0.48041(14) 0.0640(8) Uani 1 1 d . . .
C46 C 0.3222(3) 0.2159(3) 0.17273(16) 0.0197(7) Uani 1 1 d . . .
C32 C 0.4708(3) 0.3685(3) 0.10718(16) 0.0222(7) Uani 1 1 d . . .
C27 C 0.6874(3) 0.1509(3) 0.17556(19) 0.0289(8) Uani 1 1 d . . .
H27 H 0.7087 0.1355 0.2175 0.035 Uiso 1 1 calc R . .
N10 N 0.2840(3) 0.1657(2) 0.00950(15) 0.0320(7) Uani 1 1 d . . .
C31 C 0.5682(3) 0.2654(3) 0.11040(17) 0.0236(7) Uani 1 1 d . . .
C7 C 0.3039(3) 0.4711(3) 0.37131(17) 0.0227(7) Uani 1 1 d . . .
H7 H 0.2660 0.5242 0.4079 0.027 Uiso 1 1 calc R . .
C52 C 0.1694(3) 0.3208(3) 0.08830(17) 0.0235(7) Uani 1 1 d . . .
C34 C 0.2921(3) 0.5689(3) 0.10451(18) 0.0290(8) Uani 1 1 d . . .
H34 H 0.2306 0.6397 0.1048 0.035 Uiso 1 1 calc R . .
N11 N 0.4625(3) 0.3528(3) -0.07003(15) 0.0373(8) Uani 1 1 d . . .
C8 C 0.2057(3) 0.3686(3) 0.44656(17) 0.0222(7) Uani 1 1 d . . .
C37 C 0.4980(3) 0.3236(3) -0.01213(18) 0.0301(8) Uani 1 1 d . . .
C51 C 0.2625(3) 0.2171(3) 0.06880(17) 0.0246(7) Uani 1 1 d . . .
C13 C 0.0966(3) 0.3624(3) 0.45351(18) 0.0252(7) Uani 1 1 d . . .
H13 H 0.0691 0.3704 0.4141 0.030 Uiso 1 1 calc R . .
N12 N 0.6550(3) 0.1544(3) -0.06368(16) 0.0370(8) Uani 1 1 d . . .
C20 C 0.5476(3) 0.2048(3) 0.35263(17) 0.0265(7) Uani 1 1 d . . .
H20 H 0.5931 0.1667 0.3833 0.032 Uiso 1 1 calc R . .
C49 C 0.4273(3) 0.0553(3) 0.09947(18) 0.0276(8) Uani 1 1 d . . .
H49 H 0.4416 0.0152 0.0594 0.033 Uiso 1 1 calc R . .
C48 C 0.4931(3) 0.0095(3) 0.14502(17) 0.0266(7) Uani 1 1 d . . .
H48 H 0.5524 -0.0634 0.1372 0.032 Uiso 1 1 calc R . .
C43 C 0.0595(3) 0.4782(3) 0.17447(17) 0.0263(7) Uani 1 1 d . . .
H43 H 0.0057 0.5165 0.1482 0.032 Uiso 1 1 calc R . .
C47 C 0.4729(3) 0.0699(3) 0.20274(17) 0.0241(7) Uani 1 1 d . . .
H47 H 0.5201 0.0372 0.2334 0.029 Uiso 1 1 calc R . .
C30 C 0.6302(3) 0.1934(3) 0.05388(18) 0.0269(8) Uani 1 1 d . . .
C53 C 0.1145(3) 0.3190(3) -0.00746(18) 0.0325(8) Uani 1 1 d . . .
H53 H 0.0627 0.3512 -0.0356 0.039 Uiso 1 1 calc R . .
C22 C 0.5632(3) -0.0251(3) 0.36194(18) 0.0314(8) Uani 1 1 d . . .
H22 H 0.6302 -0.0249 0.3250 0.038 Uiso 1 1 calc R . .
C41 C 0.1289(3) 0.4661(3) 0.27267(17) 0.0244(7) Uani 1 1 d . . .
H41 H 0.1205 0.4977 0.3147 0.029 Uiso 1 1 calc R . .
C33 C 0.3305(3) 0.5317(3) 0.16272(17) 0.0242(7) Uani 1 1 d . . .
H33 H 0.2934 0.5783 0.2026 0.029 Uiso 1 1 calc R . .
C54 C 0.2086(3) 0.2168(3) -0.0275(2) 0.0381(9) Uani 1 1 d . . .
H54 H 0.2190 0.1827 -0.0690 0.046 Uiso 1 1 calc R . .
C5 C 0.2747(3) 0.6892(3) 0.31154(18) 0.0319(8) Uani 1 1 d . . .
H5 H 0.2051 0.6771 0.3141 0.038 Uiso 1 1 calc R . .
C9 C 0.2430(3) 0.3611(3) 0.50434(17) 0.0278(8) Uani 1 1 d . . .
H9 H 0.3175 0.3653 0.4998 0.033 Uiso 1 1 calc R . .
C21 C 0.4639(3) 0.0725(3) 0.38249(17) 0.0268(8) Uani 1 1 d . . .
C56 C 0.6917(3) 0.4687(3) 0.1626(2) 0.0335(8) Uani 1 1 d . . .
C35 C 0.3439(3) 0.5024(3) 0.04628(18) 0.0287(8) Uani 1 1 d . . .
H35 H 0.3176 0.5259 0.0063 0.034 Uiso 1 1 calc R . .
C29 C 0.7252(3) 0.0960(3) 0.0600(2) 0.0344(9) Uani 1 1 d . . .
H29 H 0.7690 0.0446 0.0225 0.041 Uiso 1 1 calc R . .
C42 C 0.0480(3) 0.5232(3) 0.23540(18) 0.0289(8) Uani 1 1 d . . .
H42 H -0.0143 0.5924 0.2519 0.035 Uiso 1 1 calc R . .
C36 C 0.4355(3) 0.4000(3) 0.04705(17) 0.0254(7) Uani 1 1 d . . .
C11 C 0.0685(3) 0.3372(3) 0.57302(18) 0.0313(8) Uani 1 1 d . . .
C4 C 0.3788(3) 0.6000(3) 0.31172(17) 0.0249(7) Uani 1 1 d . . .
F11 F 0.8831(3) 0.4108(2) 0.39422(19) 0.0871(11) Uani 1 1 d . . .
C3 C 0.4802(3) 0.6185(3) 0.30832(18) 0.0301(8) Uani 1 1 d . . .
H3 H 0.5521 0.5578 0.3089 0.036 Uiso 1 1 calc R . .
C2 C 0.4768(4) 0.7254(3) 0.30408(19) 0.0357(9) Uani 1 1 d . . .
H2 H 0.5461 0.7386 0.3011 0.043 Uiso 1 1 calc R . .
C28 C 0.7540(3) 0.0761(3) 0.1208(2) 0.0359(9) Uani 1 1 d . . .
H28 H 0.8195 0.0112 0.1256 0.043 Uiso 1 1 calc R . .
C12 C 0.0283(3) 0.3448(3) 0.51688(19) 0.0321(8) Uani 1 1 d . . .
H12A H -0.0450 0.3381 0.5217 0.038 Uiso 1 1 calc R . .
C38 C 0.5938(3) 0.2241(3) -0.00895(18) 0.0300(8) Uani 1 1 d . . .
C26 C 0.3668(3) 0.0714(3) 0.43735(18) 0.0329(8) Uani 1 1 d . . .
H26 H 0.2990 0.1380 0.4521 0.039 Uiso 1 1 calc R . .
C10 C 0.1731(3) 0.3475(3) 0.56856(18) 0.0313(8) Uani 1 1 d . . .
H10 H 0.1969 0.3453 0.6088 0.038 Uiso 1 1 calc R . .
C17 C 0.6517(3) 0.3201(3) 0.33723(19) 0.0292(8) Uani 1 1 d . . .
C16 C 0.6179(4) 0.3665(3) 0.4016(2) 0.0400(9) Uani 1 1 d . . .
H16 H 0.5413 0.3774 0.4326 0.048 Uiso 1 1 calc R . .
C55 C 0.7868(4) 0.5053(4) 0.1236(2) 0.0556(13) Uani 1 1 d . . .
H55A H 0.7813 0.5687 0.1475 0.083 Uiso 1 1 calc R . .
H55B H 0.7786 0.5270 0.0773 0.083 Uiso 1 1 calc R . .
H55C H 0.8644 0.4448 0.1199 0.083 Uiso 1 1 calc R . .
C58 C 0.1475(3) 0.1477(3) 0.3517(2) 0.0383(9) Uani 1 1 d . . .
C57 C 0.0614(4) 0.0947(4) 0.3660(3) 0.0801(19) Uani 1 1 d . . .
H57A H 0.0867 0.0287 0.3937 0.120 Uiso 1 1 calc R . .
H57B H 0.0577 0.0734 0.3224 0.120 Uiso 1 1 calc R . .
H57C H -0.0176 0.1465 0.3916 0.120 Uiso 1 1 calc R . .
C6 C 0.2704(4) 0.7969(3) 0.3076(2) 0.0369(9) Uani 1 1 d . . .
H6 H 0.1989 0.8583 0.3072 0.044 Uiso 1 1 calc R . .
C40 C 0.5244(4) 0.2831(4) -0.1230(2) 0.0445(10) Uani 1 1 d . . .
H40 H 0.5027 0.3003 -0.1647 0.053 Uiso 1 1 calc R . .
C1 C 0.3722(4) 0.8111(3) 0.30426(19) 0.0369(9) Uani 1 1 d . . .
C18 C 0.7619(3) 0.3057(3) 0.2917(2) 0.0379(9) Uani 1 1 d . . .
H18 H 0.7841 0.2740 0.2473 0.046 Uiso 1 1 calc R . .
C24 C 0.4677(4) -0.1213(3) 0.4482(2) 0.0438(11) Uani 1 1 d . . .
C25 C 0.3688(4) -0.0267(3) 0.4705(2) 0.0441(10) Uani 1 1 d . . .
H63 H 0.3029 -0.0281 0.5079 0.053 Uiso 1 1 calc R . .
C39 C 0.6201(4) 0.1853(3) -0.1199(2) 0.0420(10) Uani 1 1 d . . .
H39 H 0.6621 0.1390 -0.1599 0.050 Uiso 1 1 calc R . .
C19 C 0.8403(4) 0.3371(4) 0.3102(3) 0.0510(12) Uani 1 1 d . . .
H19 H 0.9161 0.3279 0.2789 0.061 Uiso 1 1 calc R . .
C14 C 0.8060(4) 0.3814(4) 0.3743(3) 0.0563(13) Uani 1 1 d . . .
C15 C 0.6974(4) 0.3973(4) 0.4210(3) 0.0526(12) Uani 1 1 d . . .
H15 H 0.6764 0.4285 0.4654 0.063 Uiso 1 1 calc R . .
B1 B 0.7918(4) -0.2259(4) 0.2149(3) 0.0433(11) Uani 1 1 d . . .
C23 C 0.5647(4) -0.1234(3) 0.3955(2) 0.0426(10) Uani 1 1 d . . .
H23 H 0.6321 -0.1906 0.3818 0.051 Uiso 1 1 calc R . .
F5 F 0.9418(3) 0.0730(3) 0.2046(2) 0.0945(11) Uani 1 1 d . B .
F6 F 0.9593(5) 0.2107(4) 0.1412(3) 0.164(2) Uani 1 1 d . B .
F7 F 1.0782(4) 0.0484(4) 0.1016(3) 0.1538(19) Uani 1 1 d . B .
B2 B 1.0321(6) 0.1003(5) 0.1630(4) 0.072(2) Uani 1 1 d . . .
F4 F 0.8827(2) -0.2772(2) 0.16018(13) 0.0776(10) Uani 1 1 d . A .
F1 F 0.7782(6) -0.2793(7) 0.2723(3) 0.089(3) Uani 0.701(9) 1 d P A 1
F2 F 0.8396(5) -0.1745(6) 0.2478(4) 0.146(4) Uani 0.701(9) 1 d P A 1
F3 F 0.6923(4) -0.1530(4) 0.2043(2) 0.0608(18) Uani 0.701(9) 1 d P A 1
F1' F 0.7674(16) -0.3142(14) 0.2457(14) 0.120(9) Uani 0.299(9) 1 d P A 2
F2' F 0.7483(13) -0.1127(8) 0.2106(6) 0.085(6) Uani 0.299(9) 1 d P A 2
F3' F 0.6987(10) -0.2424(14) 0.1864(6) 0.085(5) Uani 0.299(9) 1 d P A 2
F8 F 1.1220(9) -0.0043(12) 0.1988(7) 0.071(6) Uani 0.211(8) 1 d P B 1
F8' F 1.0902(5) 0.1320(7) 0.1891(3) 0.146(3) Uani 0.789(8) 1 d P B 2

loop_
_atom_site_aniso_label
_atom_site_aniso_U_11
_atom_site_aniso_U_22
_atom_site_aniso_U_33
_atom_site_aniso_U_23
_atom_site_aniso_U_13
_atom_site_aniso_U_12
Rh1 0.02062(14) 0.01923(14) 0.02089(14) -0.00031(10) -0.00763(10) -0.00856(11)
Rh2 0.01977(14) 0.02132(14) 0.02293(15) -0.00012(11) -0.00698(11) -0.00918(11)
N13 0.0276(15) 0.0185(15) 0.0272(16) -0.0027(12) -0.0083(12) -0.0065(13)
N14 0.0218(15) 0.0264(16) 0.0262(16) -0.0028(12) -0.0091(12) -0.0045(13)
N5 0.0208(14) 0.0249(15) 0.0212(14) -0.0006(11) -0.0067(11) -0.0117(12)
N6 0.0218(14) 0.0215(14) 0.0212(14) 0.0020(11) -0.0058(11) -0.0103(12)
N8 0.0202(14) 0.0250(15) 0.0267(15) -0.0015(12) -0.0057(12) -0.0109(12)
N2 0.0269(15) 0.0221(15) 0.0239(15) 0.0023(12) -0.0118(12) -0.0111(12)
F10 0.0463(13) 0.0507(14) 0.0295(12) -0.0063(10) 0.0082(10) -0.0242(12)
N7 0.0222(14) 0.0247(15) 0.0237(15) 0.0031(12) -0.0075(12) -0.0119(12)
N4 0.0249(14) 0.0249(15) 0.0194(14) -0.0007(11) -0.0068(11) -0.0118(12)
F9 0.0738(17) 0.0301(13) 0.0556(15) 0.0006(11) -0.0147(13) -0.0312(12)
N3 0.0250(14) 0.0205(14) 0.0249(15) -0.0024(11) -0.0062(12) -0.0095(12)
N1 0.0242(15) 0.0265(16) 0.0316(16) 0.0011(13) -0.0138(13) -0.0124(13)
C45 0.0212(16) 0.0222(17) 0.0222(17) 0.0002(13) -0.0076(13) -0.0131(14)
C44 0.0207(16) 0.0261(18) 0.0245(17) 0.0007(14) -0.0049(14) -0.0128(14)
N9 0.0237(15) 0.0350(17) 0.0263(16) 0.0021(13) -0.0087(12) -0.0126(13)
C50 0.0238(17) 0.0255(18) 0.0207(17) 0.0015(13) -0.0044(13) -0.0127(14)
F12 0.104(2) 0.0381(15) 0.0688(18) 0.0280(13) -0.0473(17) -0.0369(15)
C46 0.0190(16) 0.0187(16) 0.0239(17) 0.0019(13) -0.0076(13) -0.0091(13)
C32 0.0229(17) 0.0236(18) 0.0231(17) 0.0028(14) -0.0061(14) -0.0132(14)
C27 0.0262(18) 0.0272(19) 0.035(2) -0.0002(15) -0.0121(16) -0.0097(15)
N10 0.0362(17) 0.0342(18) 0.0271(16) -0.0045(13) -0.0113(14) -0.0122(14)
C31 0.0222(17) 0.0254(18) 0.0272(18) 0.0026(14) -0.0064(14) -0.0144(14)
C7 0.0234(17) 0.0204(17) 0.0264(18) -0.0022(14) -0.0096(14) -0.0080(14)
C52 0.0229(17) 0.0289(19) 0.0227(17) 0.0035(14) -0.0083(14) -0.0134(15)
C34 0.0312(19) 0.0249(19) 0.036(2) 0.0060(15) -0.0131(16) -0.0146(16)
N11 0.050(2) 0.043(2) 0.0266(17) 0.0063(15) -0.0156(15) -0.0249(17)
C8 0.0232(17) 0.0174(16) 0.0239(17) -0.0009(13) -0.0052(14) -0.0068(14)
C37 0.034(2) 0.035(2) 0.0275(19) 0.0022(16) -0.0053(16) -0.0233(17)
C51 0.0265(18) 0.0273(18) 0.0256(18) 0.0006(14) -0.0077(14) -0.0158(15)
C13 0.0216(17) 0.0263(18) 0.0274(18) -0.0058(14) -0.0085(14) -0.0064(14)
N12 0.047(2) 0.0405(19) 0.0284(17) -0.0060(14) -0.0021(15) -0.0264(16)
C20 0.0282(18) 0.0281(19) 0.0245(18) -0.0006(15) -0.0119(15) -0.0087(15)
C49 0.0330(19) 0.0264(19) 0.0253(18) -0.0046(15) -0.0085(15) -0.0121(16)
C48 0.0282(18) 0.0200(17) 0.0302(19) -0.0006(14) -0.0069(15) -0.0089(15)
C43 0.0222(17) 0.0289(19) 0.0295(19) 0.0025(15) -0.0126(15) -0.0083(15)
C47 0.0254(17) 0.0182(17) 0.0287(18) 0.0005(14) -0.0085(14) -0.0079(14)
C30 0.0273(18) 0.0258(19) 0.0286(19) -0.0022(15) -0.0034(15) -0.0138(15)
C53 0.032(2) 0.045(2) 0.029(2) 0.0054(17) -0.0150(16) -0.0207(18)
C22 0.040(2) 0.0270(19) 0.0272(19) -0.0001(15) -0.0163(16) -0.0082(16)
C41 0.0208(16) 0.0261(18) 0.0256(18) -0.0032(14) -0.0067(14) -0.0076(14)
C33 0.0250(17) 0.0237(18) 0.0254(18) 0.0040(14) -0.0072(14) -0.0118(15)
C54 0.044(2) 0.042(2) 0.032(2) -0.0022(17) -0.0182(18) -0.0142(19)
C5 0.0304(19) 0.030(2) 0.035(2) -0.0038(16) -0.0036(16) -0.0146(16)
C9 0.0271(18) 0.032(2) 0.0281(19) -0.0022(15) -0.0102(15) -0.0126(16)
C21 0.038(2) 0.0232(18) 0.0248(18) 0.0006(14) -0.0175(16) -0.0117(16)
C56 0.031(2) 0.037(2) 0.038(2) 0.0009(17) -0.0148(17) -0.0149(17)
C35 0.0310(19) 0.033(2) 0.0265(19) 0.0077(15) -0.0115(15) -0.0161(16)
C29 0.0287(19) 0.029(2) 0.041(2) -0.0106(17) -0.0023(17) -0.0099(16)
C42 0.0259(18) 0.0233(18) 0.033(2) -0.0016(15) -0.0087(15) -0.0043(15)
C36 0.0267(18) 0.0294(19) 0.0253(18) 0.0021(15) -0.0070(14) -0.0169(15)
C11 0.0309(19) 0.029(2) 0.0268(19) -0.0032(15) 0.0018(15) -0.0111(16)
C4 0.0304(18) 0.0248(18) 0.0236(18) -0.0027(14) -0.0069(14) -0.0147(15)
F11 0.0657(19) 0.068(2) 0.162(3) -0.018(2) -0.073(2) -0.0258(16)
C3 0.0336(19) 0.031(2) 0.0292(19) -0.0041(15) -0.0083(16) -0.0155(16)
C2 0.044(2) 0.042(2) 0.032(2) -0.0034(17) -0.0070(17) -0.030(2)
C28 0.0281(19) 0.031(2) 0.044(2) -0.0045(17) -0.0086(17) -0.0060(16)
C12 0.0233(18) 0.032(2) 0.040(2) -0.0081(17) -0.0020(16) -0.0128(16)
C38 0.034(2) 0.032(2) 0.0263(19) -0.0041(15) -0.0010(15) -0.0192(17)
C26 0.037(2) 0.031(2) 0.031(2) 0.0020(16) -0.0116(17) -0.0137(17)
C10 0.036(2) 0.032(2) 0.0244(18) -0.0012(15) -0.0084(16) -0.0105(17)
C17 0.0278(18) 0.0254(19) 0.043(2) 0.0065(16) -0.0220(17) -0.0112(15)
C16 0.042(2) 0.040(2) 0.046(2) 0.0002(19) -0.024(2) -0.0160(19)
C55 0.048(3) 0.084(4) 0.055(3) 0.012(3) -0.014(2) -0.049(3)
C58 0.033(2) 0.026(2) 0.051(3) -0.0045(18) -0.0039(18) -0.0122(17)
C57 0.047(3) 0.044(3) 0.145(6) -0.004(3) -0.006(3) -0.029(2)
C6 0.042(2) 0.025(2) 0.042(2) -0.0013(17) -0.0119(18) -0.0112(17)
C40 0.067(3) 0.051(3) 0.029(2) 0.0005(19) -0.017(2) -0.034(2)
C1 0.058(3) 0.026(2) 0.031(2) -0.0001(16) -0.0062(19) -0.025(2)
C18 0.028(2) 0.036(2) 0.052(3) 0.0005(19) -0.0167(18) -0.0119(17)
C24 0.076(3) 0.027(2) 0.045(2) 0.0180(18) -0.039(2) -0.025(2)
C25 0.056(3) 0.045(3) 0.040(2) 0.0130(19) -0.017(2) -0.028(2)
C39 0.061(3) 0.045(3) 0.026(2) -0.0073(18) -0.0035(19) -0.031(2)
C19 0.034(2) 0.045(3) 0.085(4) 0.008(2) -0.031(2) -0.018(2)
C14 0.047(3) 0.042(3) 0.101(4) -0.003(3) -0.050(3) -0.017(2)
C15 0.063(3) 0.044(3) 0.068(3) -0.007(2) -0.044(3) -0.019(2)
B1 0.041(3) 0.037(3) 0.042(3) -0.004(2) -0.010(2) -0.005(2)
C23 0.065(3) 0.025(2) 0.040(2) 0.0005(17) -0.028(2) -0.010(2)
F5 0.067(2) 0.081(2) 0.134(3) 0.012(2) -0.015(2) -0.0404(19)
F6 0.193(5) 0.105(4) 0.140(4) -0.015(3) 0.034(4) -0.059(4)
F7 0.113(3) 0.134(4) 0.146(4) -0.049(3) 0.012(3) -0.002(3)
B2 0.059(4) 0.051(4) 0.094(5) -0.023(4) 0.019(4) -0.034(3)
F4 0.0671(18) 0.080(2) 0.0345(14) -0.0003(14) -0.0145(13) 0.0232(16)
F1 0.054(4) 0.109(6) 0.036(3) 0.035(3) -0.002(2) 0.022(4)
F2 0.094(4) 0.138(6) 0.225(8) -0.105(6) -0.061(5) -0.026(4)
F3 0.045(3) 0.056(4) 0.049(2) 0.005(2) -0.018(2) 0.015(2)
F1' 0.048(7) 0.047(8) 0.26(3) 0.033(13) -0.042(14) -0.022(6)
F2' 0.101(13) 0.026(5) 0.081(8) 0.016(5) 0.012(8) -0.008(6)
F3' 0.069(8) 0.140(14) 0.073(8) 0.027(8) -0.028(6) -0.066(9)
F8 0.019(6) 0.072(11) 0.095(12) -0.015(8) -0.014(6) 0.011(6)
F8' 0.145(5) 0.278(10) 0.111(4) 0.059(5) -0.054(4) -0.179(6)

loop_
_atom_type_symbol
_atom_type_description
_atom_type_scat_dispersion_real
_atom_type_scat_dispersion_imag
_atom_type_scat_source
C C 0.0033 0.0016 'International Tables Vol C Tables 4.2.6.8 and 6.1.1.4'
H H 0.0000 0.0000 'International Tables Vol C Tables 4.2.6.8 and 6.1.1.4'
B B 0.0013 0.0007 'International Tables Vol C Tables 4.2.6.8 and 6.1.1.4'
N N 0.0061 0.0033 'International Tables Vol C Tables 4.2.6.8 and 6.1.1.4'
F F 0.0171 0.0103 'International Tables Vol C Tables 4.2.6.8 and 6.1.1.4'
Rh Rh -1.1178 0.9187 'International Tables Vol C Tables 4.2.6.8 and 6.1.1.4'

loop_
_geom_angle_atom_site_label_1
_geom_angle_atom_site_label_2
_geom_angle_atom_site_label_3
_geom_angle
N5 Rh1 N4 93.53(11)
N5 Rh1 N2 178.74(11)
N4 Rh1 N2 87.63(11)
N5 Rh1 N6 80.47(11)
N4 Rh1 N6 173.96(10)
N2 Rh1 N6 98.37(11)
N5 Rh1 N13 84.47(10)
N4 Rh1 N13 98.24(10)
N2 Rh1 N13 95.86(10)
N6 Rh1 N13 81.96(10)
N5 Rh1 Rh2 94.13(8)
N4 Rh1 Rh2 84.85(8)
N2 Rh1 Rh2 85.47(8)
N6 Rh1 Rh2 94.83(8)
N13 Rh1 Rh2 176.67(7)
N1 Rh2 N8 93.87(11)
N1 Rh2 N7 174.58(11)
N8 Rh2 N7 80.74(11)
N1 Rh2 N3 87.92(11)
N8 Rh2 N3 177.96(10)
N7 Rh2 N3 97.47(11)
N1 Rh2 N14 95.31(11)
N8 Rh2 N14 84.61(10)
N7 Rh2 N14 84.79(10)
N3 Rh2 N14 96.23(11)
N1 Rh2 Rh1 85.01(8)
N8 Rh2 Rh1 93.71(8)
N7 Rh2 Rh1 94.73(7)
N3 Rh2 Rh1 85.44(8)
N14 Rh2 Rh1 178.31(7)
C58 N13 Rh1 167.4(3)
C56 N14 Rh2 169.9(3)
C41 N5 C45 118.3(3)
C41 N5 Rh1 127.7(2)
C45 N5 Rh1 114.0(2)
C47 N6 C46 117.6(3)
C47 N6 Rh1 129.0(2)
C46 N6 Rh1 113.3(2)
C27 N8 C31 117.5(3)
C27 N8 Rh2 128.8(2)
C31 N8 Rh2 113.6(2)
C20 N2 C21 115.9(3)
C20 N2 Rh1 119.4(2)
C21 N2 Rh1 124.5(2)
C33 N7 C32 117.7(3)
C33 N7 Rh2 129.2(2)
C32 N7 Rh2 113.0(2)
C7 N4 C8 116.8(3)
C7 N4 Rh1 121.4(2)
C8 N4 Rh1 121.8(2)
C7 N3 C4 116.0(3)
C7 N3 Rh2 119.5(2)
C4 N3 Rh2 124.5(2)
C20 N1 C17 115.8(3)
C20 N1 Rh2 121.8(2)
C17 N1 Rh2 122.2(2)
N5 C45 C44 123.0(3)
N5 C45 C46 116.3(3)
C44 C45 C46 120.8(3)
C45 C44 C43 117.4(3)
C45 C44 C52 119.0(3)
C43 C44 C52 123.6(3)
C53 N9 C52 115.8(3)
C46 C50 C49 117.5(3)
C46 C50 C51 119.0(3)
C49 C50 C51 123.5(3)
N6 C46 C50 123.4(3)
N6 C46 C45 116.0(3)
C50 C46 C45 120.6(3)
N7 C32 C36 122.1(3)
N7 C32 C31 116.6(3)
C36 C32 C31 121.3(3)
N8 C27 C28 122.7(3)
C54 N10 C51 115.8(3)
N8 C31 C30 122.6(3)
N8 C31 C32 116.1(3)
C30 C31 C32 121.3(3)
N4 C7 N3 124.6(3)
N9 C52 C51 121.6(3)
N9 C52 C44 118.1(3)
C51 C52 C44 120.3(3)
C35 C34 C33 119.4(3)
C40 N11 C37 115.9(4)
C9 C8 C13 119.5(3)
C9 C8 N4 121.1(3)
C13 C8 N4 119.4(3)
N11 C37 C38 121.5(3)
N11 C37 C36 118.1(3)
C38 C37 C36 120.4(3)
N10 C51 C52 121.7(3)
N10 C51 C50 117.9(3)
C52 C51 C50 120.3(3)
C12 C13 C8 120.5(3)
C39 N12 C38 116.2(4)
N1 C20 N2 124.1(3)
C48 C49 C50 119.1(3)
C49 C48 C47 119.9(3)
C42 C43 C44 119.7(3)
N6 C47 C48 122.5(3)
C31 C30 C29 118.4(3)
C31 C30 C38 118.2(3)
C29 C30 C38 123.4(3)
N9 C53 C54 122.6(3)
C21 C22 C23 120.1(4)
N5 C41 C42 122.5(3)
N7 C33 C34 123.2(3)
N10 C54 C53 122.4(3)
C4 C5 C6 121.0(3)
C10 C9 C8 120.5(3)
C22 C21 C26 119.4(3)
C22 C21 N2 119.3(3)
C26 C21 N2 121.3(3)
N14 C56 C55 177.1(4)
C34 C35 C36 118.9(3)
C28 C29 C30 118.9(3)
C43 C42 C41 119.2(3)
C35 C36 C32 118.6(3)
C35 C36 C37 123.5(3)
C32 C36 C37 117.9(3)
C12 C11 F10 118.8(3)
C12 C11 C10 122.7(3)
F10 C11 C10 118.5(3)
C5 C4 C3 119.2(3)
C5 C4 N3 119.1(3)
C3 C4 N3 121.7(3)
C2 C3 C4 120.2(4)
C1 C2 C3 118.7(3)
C29 C28 C27 119.8(3)
C11 C12 C13 118.3(3)
N12 C38 C37 121.3(3)
N12 C38 C30 117.9(3)
C37 C38 C30 120.8(3)
C25 C26 C21 120.3(4)
C11 C10 C9 118.4(3)
C16 C17 C18 120.5(3)
C16 C17 N1 119.7(3)
C18 C17 N1 119.8(3)
C17 C16 C15 119.4(4)
N13 C58 C57 178.2(5)
C1 C6 C5 117.8(4)
N11 C40 C39 122.5(4)
C2 C1 C6 123.1(3)
C2 C1 F9 118.9(3)
C6 C1 F9 118.0(4)
C17 C18 C19 120.4(4)
C23 C24 F12 118.8(4)
C23 C24 C25 123.0(4)
F12 C24 C25 118.1(4)
C24 C25 C26 118.5(4)
N12 C39 C40 122.6(4)
C14 C19 C18 118.3(4)
C19 C14 F11 119.3(5)
C19 C14 C15 123.1(4)
F11 C14 C15 117.7(5)
C14 C15 C16 118.3(4)
F1 B1 F3 115.0(5)
F1 B1 F4 118.5(5)
F3 B1 F4 118.6(4)
F1 B1 F1' 35.8(10)
F3 B1 F1' 106.8(9)
F4 B1 F1' 99.5(11)
F1 B1 F2' 124.2(7)
F3 B1 F2' 47.7(7)
F4 B1 F2' 113.5(6)
F1' B1 F2' 145.0(11)
F1 B1 F2 83.7(7)
F3 B1 F2 109.8(5)
F4 B1 F2 103.9(5)
F1' B1 F2 118.5(12)
F2' B1 F2 65.4(8)
F1 B1 F3' 99.8(7)
F3 B1 F3' 49.9(6)
F4 B1 F3' 92.7(6)
F1' B1 F3' 70.2(11)
F2' B1 F3' 96.3(10)
F2 B1 F3' 159.0(7)
C24 C23 C22 118.7(4)
F8' B2 F7 122.9(6)
F8' B2 F5 119.6(7)
F7 B2 F5 111.9(5)
F8' B2 F6 97.2(6)
F7 B2 F6 98.1(6)
F5 B2 F6 98.5(5)
F8' B2 F8 68.8(7)
F7 B2 F8 92.6(6)
F5 B2 F8 86.3(6)
F6 B2 F8 165.6(8)

loop_
_geom_bond_atom_site_label_1
_geom_bond_atom_site_label_2
_geom_bond_distance
Rh1 N5 2.035(3)
Rh1 N4 2.043(3)
Rh1 N2 2.052(3)
Rh1 N6 2.053(3)
Rh1 N13 2.233(3)
Rh1 Rh2 2.5989(8)
Rh2 N1 2.031(3)
Rh2 N8 2.045(3)
Rh2 N7 2.053(3)
Rh2 N3 2.057(3)
Rh2 N14 2.199(3)
N13 C58 1.108(4)
N14 C56 1.119(4)
N5 C41 1.336(4)
N5 C45 1.355(4)
N6 C47 1.331(4)
N6 C46 1.361(4)
N8 C27 1.335(4)
N8 C31 1.365(4)
N2 C20 1.317(4)
N2 C21 1.426(4)
F10 C11 1.368(4)
N7 C33 1.331(4)
N7 C32 1.367(4)
N4 C7 1.306(4)
N4 C8 1.438(4)
F9 C1 1.370(4)
N3 C7 1.306(4)
N3 C4 1.438(4)
N1 C20 1.306(4)
N1 C17 1.444(4)
C45 C44 1.400(4)
C45 C46 1.444(4)
C44 C43 1.402(5)
C44 C52 1.448(5)
N9 C53 1.324(4)
N9 C52 1.355(4)
C50 C46 1.396(4)
C50 C49 1.398(5)
C50 C51 1.453(5)
F12 C24 1.366(4)
C32 C36 1.397(4)
C32 C31 1.443(5)
C27 C28 1.388(5)
N10 C54 1.328(5)
N10 C51 1.348(4)
C31 C30 1.390(5)
C52 C51 1.405(5)
C34 C35 1.376(5)
C34 C33 1.387(5)
N11 C40 1.321(5)
N11 C37 1.354(4)
C8 C9 1.379(5)
C8 C13 1.390(4)
C37 C38 1.405(5)
C37 C36 1.461(5)
C13 C12 1.372(5)
N12 C39 1.320(5)
N12 C38 1.347(4)
C49 C48 1.372(5)
C48 C47 1.391(5)
C43 C42 1.375(5)
C30 C29 1.397(5)
C30 C38 1.455(5)
C53 C54 1.399(5)
C22 C21 1.389(5)
C22 C23 1.396(5)
C41 C42 1.396(5)
C5 C4 1.381(5)
C5 C6 1.393(5)
C9 C10 1.377(5)
C21 C26 1.395(5)
C56 C55 1.459(5)
C35 C36 1.393(5)
C29 C28 1.367(5)
C11 C12 1.368(5)
C11 C10 1.370(5)
C4 C3 1.390(5)
F11 C14 1.366(4)
C3 C2 1.388(5)
C2 C1 1.362(6)
C26 C25 1.388(5)
C17 C16 1.376(5)
C17 C18 1.378(5)
C16 C15 1.400(5)
C58 C57 1.467(6)
C6 C1 1.366(5)
C40 C39 1.390(6)
C18 C19 1.382(5)
C24 C23 1.359(6)
C24 C25 1.369(6)
C19 C14 1.360(7)
C14 C15 1.368(7)
B1 F1 1.300(7)
B1 F3 1.317(6)
B1 F4 1.337(5)
B1 F1' 1.364(17)
B1 F2' 1.373(10)
B1 F2 1.399(7)
B1 F3' 1.566(12)
F5 B2 1.358(6)
F6 B2 1.489(8)
F7 B2 1.338(7)
B2 F8' 1.242(8)
B2 F8 1.670(15)

loop_
_platon_squeeze_void_nr
_platon_squeeze_void_average_x
_platon_squeeze_void_average_y
_platon_squeeze_void_average_z
_platon_squeeze_void_volume
_platon_squeeze_void_count_electrons
_platon_squeeze_void_content
1 0.000 0.000 -0.009 367 112 ' '
